data_4031706
loop_
_publ_author_name
'Lang, H.'
'Jibril, I.'
'Zsolnai, L.'
'Huttner, G.'
'Mohr, G.'
'Sigwarth, B.'
'Weber, U.'
'Orama, O.'

_publ_section_title
;
 Diphosphor, Phosphor-, Arsen- und Antimonatome als Clusterbaugruppen
;
_journal_name_full 'Journal of Organometallic Chemistry'
_journal_page_first 157
_journal_page_last 179
_journal_volume 304
_journal_year 1986
_chemical_formula_sum 'C18 Cr Fe4 O18 P2'
_chemical_name_systematic '((C O)5 Cr) P (Fe (C O)4) P (Fe (C O)3)3'
_space_group_IT_number 14
_symmetry_space_group_name_Hall '-P 2ybc'
_symmetry_space_group_name_H-M 'P 1 21/c 1'
_cell_angle_alpha 90
_cell_angle_beta 133.59
_cell_angle_gamma 90
_cell_formula_units_Z 4
_cell_length_a 8.945
_cell_length_b 22.56
_cell_length_c 19.08
_cell_volume 2788.763
_citation_journal_id_ASTM JORCAI
_cod_data_source_file Lang_JORCAI_1986_225.cif
_cod_data_source_block C18Cr1Fe4O18P2
_cod_original_formula_sum 'C18 Cr1 Fe4 O18 P2'
_cod_database_code 4031706

loop_
_symmetry_equiv_pos_as_xyz
x,y,z
-x,y+1/2,-z+1/2
-x,-y,-z
x,-y-1/2,z-1/2

loop_
_atom_site_label
_atom_site_type_symbol
_atom_site_fract_x
_atom_site_fract_y
_atom_site_fract_z
_atom_site_occupancy
_atom_site_U_iso_or_equiv
O15 O-2 0.45517 -0.14574 0.19556 1 0.0
C10 C+2 -0.05846 0.26237 0.26292 1 0.0
Fe2 Fe 0.25497 0.15656 0.20854 1 0.0
C16 C+2 0.16338 -0.04437 0.19492 1 0.0
O4 O-2 0.55513 0.14378 0.19362 1 0.0
O2 O-2 0.02574 0.14766 0.3907 1 0.0
O14 O-2 0.65483 -0.06716 0.44499 1 0.0
Cr1 Cr 0.42129 -0.02215 0.24279 1 0.0
P1 P 0.36829 0.06804 0.27889 1 0.0
O10 O-2 -0.23108 0.24743 0.20545 1 0.0
C5 C+2 0.0458 0.12639 0.09417 1 0.0
C1 C+2 -0.08043 0.0845 0.19372 1 0.0
C11 C+2 0.1609 0.34597 0.28261 1 0.0
O11 O-2 0.12349 0.38629 0.23573 1 0.0
P2 P 0.27096 0.19782 0.32172 1 0.0
O12 O-2 0.64565 0.30157 0.50624 1 0.0
C8 C+2 0.6027 0.14865 0.50326 1 0.0
O9 O-2 0.77514 0.23831 0.40661 1 0.0
O3 O-2 0.27226 -0.01098 0.4006 1 0.0
C9 C+2 0.68507 0.19968 0.4032 1 0.0
O17 O-2 0.23202 0.02348 0.04721 1 0.0
C12 C+2 0.46995 0.2941 0.44312 1 0.0
O18 O-2 0.82641 0.01638 0.31064 1 0.0
Fe1 Fe 0.17277 0.10279 0.30301 1 0.0
C6 C+2 0.18381 0.22984 0.16454 1 0.0
O5 O-2 -0.09091 0.10667 0.0191 1 0.0
O7 O-2 0.89227 0.05874 0.48888 1 0.0
O16 O-2 0.0051 -0.05806 0.16563 1 0.0
Fe3 Fe 0.54637 0.13995 0.39463 1 0.0
O13 O-2 0.1662 0.30297 0.48664 1 0.0
O6 O-2 0.13154 0.27679 0.1298 1 0.0
C2 C+2 0.0889 0.13295 0.35793 1 0.0
C14 C+2 0.56119 0.04958 0.36736 1 0.0
C4 C+2 0.43601 0.14995 0.19986 1 0.0
C7 C+2 0.74944 0.08926 0.44865 1 0.0
O1 O-2 -0.24455 0.0716 0.12334 1 0.0
O8 O-2 0.63817 0.15277 0.57298 1 0.0
Fe4 Fe 0.20201 0.28165 0.34914 1 0.0
C13 C+2 0.17987 0.294 0.4305 1 0.0
C3 C+2 0.23484 0.03317 0.36221 1 0.0
C15 C+2 0.44374 -0.09725 0.2142 1 0.0
C17 C+2 0.29781 0.00516 0.12042 1 0.0
C18 C+2 0.67302 0.00051 0.28499 1 0.0
